data_4504978
loop_
_publ_author_name
'Ma, Jian-Fang'
'Yang, Jin'
Li,
'Song, Shu-Yan'
'Zhang, Hong-Jie'
'Wang, Hai-Shui'
'Yang, Kui-Yue'

_publ_section_title
;
 Two Coordination Polymers of Ag(I) with 5-Sulfosalicylic Acid
;
_journal_issue 2
_journal_name_full 'Crystal Growth &amp; Design'
_journal_page_first 807
_journal_paper_doi 10.1021/cg049723a
_journal_volume 5
_journal_year 2005
_chemical_formula_sum 'C7 H6 Ag2 O7 S'
_chemical_formula_weight 449.92
_chemical_name_systematic
;
 ?
;
_space_group_IT_number 13
_symmetry_cell_setting monoclinic
_symmetry_space_group_name_Hall '-P 2yac'
_symmetry_space_group_name_H-M 'P 1 2/n 1'
_atom_sites_solution_hydrogens geom
_atom_sites_solution_primary direct
_atom_sites_solution_secondary difmap
_audit_creation_method SHELXL-97
_cell_angle_alpha 90.00
_cell_angle_beta 92.90(3)
_cell_angle_gamma 90.00
_cell_formula_units_Z 4
_cell_length_a 7.4894(15)
_cell_length_b 16.237(3)
_cell_length_c 8.2217(16)
_cell_measurement_reflns_used Total
_cell_measurement_temperature 293(2)
_cell_measurement_theta_max 27.48
_cell_measurement_theta_min 2.51
_cell_volume 998.5(3)
_computing_cell_refinement PROCESS-AUTO
_computing_data_collection PROCESS-AUTO
_computing_data_reduction PROCESS-AUTO
_computing_structure_refinement 'SHELXL-97 (Sheldrick, 1997)'
_computing_structure_solution 'SHELXS-97 (Sheldrick, 1997)'
_diffrn_ambient_temperature 293(2)
_diffrn_detector_area_resol_mean 10.0
_diffrn_measured_fraction_theta_full 0.998
_diffrn_measured_fraction_theta_max 0.998
_diffrn_measurement_device_type 'Rigaku RAXIS-RAPID'
_diffrn_measurement_method '\w scan'
_diffrn_radiation_monochromator graphite
_diffrn_radiation_source 'rotor target'
_diffrn_radiation_type MoK\a
_diffrn_radiation_wavelength 0.71073
_diffrn_reflns_av_R_equivalents 0.0210
_diffrn_reflns_av_sigmaI/netI 0.0254
_diffrn_reflns_limit_h_max 9
_diffrn_reflns_limit_h_min 0
_diffrn_reflns_limit_k_max 21
_diffrn_reflns_limit_k_min 0
_diffrn_reflns_limit_l_max 10
_diffrn_reflns_limit_l_min -10
_diffrn_reflns_number 8888
_diffrn_reflns_theta_full 27.48
_diffrn_reflns_theta_max 27.48
_diffrn_reflns_theta_min 1.25
_exptl_absorpt_coefficient_mu 4.152
_exptl_absorpt_correction_T_max 1.1170
_exptl_absorpt_correction_T_min 0.8977
_exptl_absorpt_correction_type multi-scan
_exptl_absorpt_process_details
;
Higashi,T (1995) Program for absorption correction. 
Rigaku Corporation, Tokyo, Japan.
;
_exptl_crystal_colour colorless
_exptl_crystal_density_diffrn 2.993
_exptl_crystal_density_method 'not measured'
_exptl_crystal_description plate
_exptl_crystal_F_000 856
_exptl_crystal_size_max 0.490
_exptl_crystal_size_mid 0.477
_exptl_crystal_size_min 0.055
_refine_diff_density_max 1.432
_refine_diff_density_min -3.092
_refine_diff_density_rms 0.266
_refine_ls_extinction_method none
_refine_ls_goodness_of_fit_ref 1.119
_refine_ls_hydrogen_treatment mixed
_refine_ls_matrix_type full
_refine_ls_number_parameters 156
_refine_ls_number_reflns 2289
_refine_ls_number_restraints 0
_refine_ls_restrained_S_all 1.119
_refine_ls_R_factor_all 0.0455
_refine_ls_R_factor_gt 0.0372
_refine_ls_shift/su_max 0.000
_refine_ls_shift/su_mean 0.000
_refine_ls_structure_factor_coef Fsqd
_refine_ls_weighting_details 'calc w=1/[\s^2^(Fo^2^)+(0.0827P)^2^+0.0000P] where P=(Fo^2^+2Fc^2^)/3'
_refine_ls_weighting_scheme calc
_refine_ls_wR_factor_gt 0.1228
_refine_ls_wR_factor_ref 0.1252
_reflns_number_gt 1867
_reflns_number_total 2289
_reflns_threshold_expression >2sigma(I)
_cod_data_source_file cg049723asi20040917_021554.cif
_cod_data_source_block 1
_cod_depositor_comments
;
The following automatic conversions were performed:

'_symmetry_cell_setting' value 'Monoclinic' changed to 'monoclinic'
according to /home/saulius/struct/CIF-dictionaries/cif_core.dic
dictionary named 'cif_core.dic' version 2.4.1 from 2010-06-29.

Automatic conversion script
Id: cif_fix_values 1715 2011-07-08 13:25:40Z adriana 
;
_cod_original_sg_symbol_H-M P2/n
_cod_database_code 4504978

loop_
_symmetry_equiv_pos_as_xyz
'x, y, z'
'-x+1/2, y, -z+1/2'
'-x, -y, -z'
'x-1/2, -y, z-1/2'

loop_
_atom_site_label
_atom_site_type_symbol
_atom_site_fract_x
_atom_site_fract_y
_atom_site_fract_z
_atom_site_U_iso_or_equiv
_atom_site_adp_type
_atom_site_occupancy
_atom_site_symmetry_multiplicity
_atom_site_calc_flag
_atom_site_refinement_flags
C1 C 1.0634(7) 0.2318(3) 0.0715(6) 0.0173(9) Uani 1 1 d .
C2 C 1.0019(7) 0.2434(3) 0.2250(6) 0.0195(10) Uani 1 1 d .
H2 H 0.9734 0.1980 0.2877 0.023 Uiso 1 1 calc R
C3 C 0.9821(7) 0.3218(3) 0.2866(6) 0.0203(10) Uani 1 1 d .
C4 C 1.0259(7) 0.3894(3) 0.1923(7) 0.0215(10) Uani 1 1 d .
C5 C 1.0885(8) 0.3785(3) 0.0386(7) 0.0256(12) Uani 1 1 d .
H5 H 1.1177 0.4239 -0.0235 0.031 Uiso 1 1 calc R
C6 C 1.1076(7) 0.2997(3) -0.0231(6) 0.0236(11) Uani 1 1 d .
H6 H 1.1495 0.2921 -0.1266 0.028 Uiso 1 1 calc R
C7 C 0.9115(7) 0.3308(3) 0.4542(6) 0.0221(11) Uani 1 1 d .
O1 O 1.0254(6) 0.0763(2) 0.1263(5) 0.0283(9) Uani 1 1 d .
O2 O 1.2503(5) 0.1160(3) -0.0580(6) 0.0345(10) Uani 1 1 d .
O3 O 0.9381(6) 0.1281(2) -0.1404(5) 0.0289(9) Uani 1 1 d .
O4 O 0.8877(6) 0.4031(3) 0.5074(5) 0.0309(9) Uani 1 1 d .
O5 O 0.8803(6) 0.2659(3) 0.5275(5) 0.0329(10) Uani 1 1 d .
O6 O 1.0081(6) 0.4682(3) 0.2485(5) 0.0344(10) Uani 1 1 d .
OW1 O 1.1098(5) -0.0760(3) -0.4893(5) 0.0298(9) Uani 1 1 d .
S1 S 1.07129(17) 0.13017(8) -0.00564(15) 0.0191(3) Uani 1 1 d .
Ag1 Ag 0.7500 0.42270(4) 0.7500 0.0381(2) Uani 1 2 d S
Ag2 Ag 0.7500 0.25147(4) 0.7500 0.0307(2) Uani 1 2 d S
Ag3 Ag 1.2500 -0.00655(4) -0.2500 0.0333(2) Uani 1 2 d S
Ag4 Ag 1.2500 -0.01147(5) 0.2500 0.0570(3) Uani 1 2 d S

loop_
_atom_site_aniso_label
_atom_site_aniso_U_11
_atom_site_aniso_U_22
_atom_site_aniso_U_33
_atom_site_aniso_U_23
_atom_site_aniso_U_13
_atom_site_aniso_U_12
C1 0.018(2) 0.019(2) 0.015(2) -0.0017(18) 0.0009(18) 0.0012(18)
C2 0.024(3) 0.016(2) 0.018(2) 0.0003(19) 0.003(2) 0.000(2)
C3 0.024(2) 0.022(3) 0.016(2) -0.004(2) 0.004(2) -0.001(2)
C4 0.028(3) 0.016(2) 0.020(2) -0.0017(19) 0.003(2) -0.001(2)
C5 0.032(3) 0.023(3) 0.023(3) 0.002(2) 0.007(2) -0.007(2)
C6 0.030(3) 0.025(3) 0.016(2) -0.003(2) 0.005(2) -0.002(2)
C7 0.024(3) 0.025(3) 0.018(2) -0.004(2) 0.004(2) 0.000(2)
O1 0.042(2) 0.0204(19) 0.023(2) 0.0028(15) 0.0052(17) 0.0022(16)
O2 0.025(2) 0.039(2) 0.040(2) -0.011(2) 0.0107(18) 0.0071(18)
O3 0.037(2) 0.024(2) 0.024(2) -0.0067(16) -0.0101(18) 0.0029(17)
O4 0.045(2) 0.024(2) 0.026(2) -0.0085(16) 0.0167(18) -0.0036(18)
O5 0.052(3) 0.027(2) 0.021(2) 0.0026(16) 0.0179(19) 0.0030(19)
O6 0.060(3) 0.0169(18) 0.027(2) -0.0053(16) 0.014(2) -0.0063(19)
OW1 0.029(2) 0.036(2) 0.025(2) -0.0061(17) 0.0028(17) 0.0028(17)
S1 0.0214(6) 0.0185(6) 0.0174(6) -0.0030(5) 0.0013(5) 0.0038(5)
Ag1 0.0590(5) 0.0215(3) 0.0364(4) 0.000 0.0303(3) 0.000
Ag2 0.0505(4) 0.0237(3) 0.0195(3) 0.000 0.0154(3) 0.000
Ag3 0.0401(4) 0.0344(4) 0.0254(3) 0.000 0.0024(3) 0.000
Ag4 0.0556(5) 0.0401(5) 0.0727(6) 0.000 -0.0234(5) 0.000

loop_
_atom_type_symbol
_atom_type_description
_atom_type_scat_dispersion_real
_atom_type_scat_dispersion_imag
_atom_type_scat_source
C C 0.0033 0.0016 'International Tables Vol C Tables 4.2.6.8 and 6.1.1.4'
H H 0.0000 0.0000 'International Tables Vol C Tables 4.2.6.8 and 6.1.1.4'
O O 0.0106 0.0060 'International Tables Vol C Tables 4.2.6.8 and 6.1.1.4'
S S 0.1246 0.1234 'International Tables Vol C Tables 4.2.6.8 and 6.1.1.4'
Ag Ag -0.8971 1.1015 'International Tables Vol C Tables 4.2.6.8 and 6.1.1.4'

loop_
_geom_angle_atom_site_label_1
_geom_angle_atom_site_label_2
_geom_angle_atom_site_label_3
_geom_angle
_geom_angle_site_symmetry_1
_geom_angle_site_symmetry_3
C2 C1 C6 120.0(5) . .
C2 C1 S1 118.3(4) . .
C6 C1 S1 121.6(4) . .
C1 C2 C3 120.6(5) . .
C2 C3 C4 119.4(5) . .
C2 C3 C7 118.3(5) . .
C4 C3 C7 122.3(5) . .
O6 C4 C5 118.2(5) . .
O6 C4 C3 121.3(5) . .
C5 C4 C3 120.5(5) . .
C4 C5 C6 120.0(5) . .
C5 C6 C1 119.5(5) . .
O5 C7 O4 125.8(5) . .
O5 C7 C3 116.4(5) . .
O4 C7 C3 117.9(5) . .
S1 O1 Ag4 119.3(2) . .
S1 O2 Ag3 109.8(2) . .
S1 O3 Ag4 130.1(2) . 3_755
S1 O3 Ag2 126.1(2) . 1_554
Ag4 O3 Ag2 100.02(14) 3_755 1_554
C7 O4 Ag1 120.1(4) . .
C7 O5 Ag2 128.0(4) . .
C4 O6 Ag1 125.0(3) . 3_766
O2 S1 O1 112.7(3) . .
O2 S1 O3 112.3(3) . .
O1 S1 O3 112.2(2) . .
O2 S1 C1 107.7(3) . .
O1 S1 C1 106.3(2) . .
O3 S1 C1 105.1(2) . .
O4 Ag1 O4 164.2(2) 2_656 .
O4 Ag1 O6 116.23(14) 2_656 3_766
O4 Ag1 O6 75.53(14) . 3_766
O4 Ag1 O6 75.53(14) 2_656 4_566
O4 Ag1 O6 116.23(14) . 4_566
O6 Ag1 O6 91.3(2) 3_766 4_566
O4 Ag1 Ag2 82.10(10) 2_656 .
O4 Ag1 Ag2 82.10(10) . .
O6 Ag1 Ag2 134.36(10) 3_766 .
O6 Ag1 Ag2 134.36(10) 4_566 .
O5 Ag2 O5 167.3(2) 2_656 .
O5 Ag2 O3 96.87(16) 2_656 2_655
O5 Ag2 O3 92.95(16) . 2_655
O5 Ag2 O3 92.95(16) 2_656 1_556
O5 Ag2 O3 96.87(15) . 1_556
O3 Ag2 O3 78.40(18) 2_655 1_556
O5 Ag2 Ag1 83.66(11) 2_656 .
O5 Ag2 Ag1 83.66(11) . .
O3 Ag2 Ag1 140.80(9) 2_655 .
O3 Ag2 Ag1 140.80(9) 1_556 .
OW1 Ag3 OW1 125.3(2) . 2_754
OW1 Ag3 O2 147.61(14) . .
OW1 Ag3 O2 82.83(15) 2_754 .
OW1 Ag3 O2 82.83(14) . 2_754
OW1 Ag3 O2 147.61(14) 2_754 2_754
O2 Ag3 O2 76.9(2) . 2_754
O1 Ag4 O1 106.9(2) 2_755 .
O1 Ag4 O3 167.30(13) 2_755 3_755
O1 Ag4 O3 85.80(13) . 3_755
O1 Ag4 O3 85.80(13) 2_755 4_656
O1 Ag4 O3 167.30(13) . 4_656
O3 Ag4 O3 81.57(18) 3_755 4_656

loop_
_geom_bond_atom_site_label_1
_geom_bond_atom_site_label_2
_geom_bond_distance
_geom_bond_site_symmetry_2
C1 C2 1.379(7) .
C1 C6 1.399(7) .
C1 S1 1.769(5) .
C2 C3 1.380(7) .
C3 C4 1.394(7) .
C3 C7 1.508(7) .
C4 O6 1.369(6) .
C4 C5 1.382(8) .
C5 C6 1.386(8) .
C7 O5 1.242(6) .
C7 O4 1.269(6) .
O1 S1 1.449(4) .
O1 Ag4 2.392(4) .
O2 S1 1.447(4) .
O2 Ag3 2.539(4) .
O3 S1 1.453(4) .
O3 Ag4 2.501(4) 3_755
O3 Ag2 2.585(4) 1_554
O4 Ag1 2.313(4) .
O5 Ag2 2.129(4) .
O6 Ag1 2.533(4) 3_766
OW1 Ag3 2.457(4) .
Ag1 O4 2.313(4) 2_656
Ag1 O6 2.533(4) 3_766
Ag1 O6 2.533(4) 4_566
Ag1 Ag2 2.7805(11) .
Ag2 O5 2.129(4) 2_656
Ag2 O3 2.585(4) 2_655
Ag2 O3 2.585(4) 1_556
Ag3 OW1 2.457(4) 2_754
Ag3 O2 2.539(4) 2_754
Ag4 O1 2.392(4) 2_755
Ag4 O3 2.501(4) 3_755
Ag4 O3 2.501(4) 4_656

loop_
_geom_torsion_atom_site_label_1
_geom_torsion_atom_site_label_2
_geom_torsion_atom_site_label_3
_geom_torsion_atom_site_label_4
_geom_torsion
_geom_torsion_site_symmetry_1
_geom_torsion_site_symmetry_4
C6 C1 C2 C3 0.4(7) . .
S1 C1 C2 C3 -175.8(4) . .
C1 C2 C3 C4 -0.3(8) . .
C1 C2 C3 C7 179.0(4) . .
C2 C3 C4 O6 179.9(5) . .
C7 C3 C4 O6 0.6(8) . .
C2 C3 C4 C5 0.0(8) . .
C7 C3 C4 C5 -179.3(5) . .
O6 C4 C5 C6 -179.7(5) . .
C3 C4 C5 C6 0.2(8) . .
C4 C5 C6 C1 -0.1(8) . .
C2 C1 C6 C5 -0.2(8) . .
S1 C1 C6 C5 175.8(4) . .
C2 C3 C7 O5 2.0(8) . .
C4 C3 C7 O5 -178.7(5) . .
C2 C3 C7 O4 -177.5(5) . .
C4 C3 C7 O4 1.8(8) . .
O5 C7 O4 Ag1 -6.4(8) . .
C3 C7 O4 Ag1 173.0(3) . .
O4 C7 O5 Ag2 8.0(9) . .
C3 C7 O5 Ag2 -171.4(3) . .
C5 C4 O6 Ag1 -51.3(6) . 3_766
C3 C4 O6 Ag1 128.9(4) . 3_766
Ag3 O2 S1 O1 81.4(3) . .
Ag3 O2 S1 O3 -46.5(3) . .
Ag3 O2 S1 C1 -161.7(2) . .
Ag4 O1 S1 O2 6.6(3) . .
Ag4 O1 S1 O3 134.5(2) . .
Ag4 O1 S1 C1 -111.1(3) . .
Ag4 O3 S1 O2 93.3(4) 3_755 .
Ag2 O3 S1 O2 -113.1(3) 1_554 .
Ag4 O3 S1 O1 -34.8(4) 3_755 .
Ag2 O3 S1 O1 118.8(3) 1_554 .
Ag4 O3 S1 C1 -149.9(3) 3_755 .
Ag2 O3 S1 C1 3.7(4) 1_554 .
C2 C1 S1 O2 -127.3(4) . .
C6 C1 S1 O2 56.6(5) . .
C2 C1 S1 O1 -6.3(5) . .
C6 C1 S1 O1 177.6(4) . .
C2 C1 S1 O3 112.8(4) . .
C6 C1 S1 O3 -63.3(5) . .
C7 O4 Ag1 O4 2.2(4) . 2_656
C7 O4 Ag1 O6 142.1(4) . 3_766
C7 O4 Ag1 O6 -133.7(4) . 4_566
C7 O4 Ag1 Ag2 2.2(4) . .
C7 O5 Ag2 O5 -4.5(5) . 2_656
C7 O5 Ag2 O3 136.3(5) . 2_655
C7 O5 Ag2 O3 -145.0(5) . 1_556
C7 O5 Ag2 Ag1 -4.5(5) . .
O4 Ag1 Ag2 O5 0.71(16) 2_656 2_656
O4 Ag1 Ag2 O5 -179.29(16) . 2_656
O6 Ag1 Ag2 O5 119.95(19) 3_766 2_656
O6 Ag1 Ag2 O5 -60.05(19) 4_566 2_656
O4 Ag1 Ag2 O5 -179.29(16) 2_656 .
O4 Ag1 Ag2 O5 0.71(16) . .
O6 Ag1 Ag2 O5 -60.05(19) 3_766 .
O6 Ag1 Ag2 O5 119.95(19) 4_566 .
O4 Ag1 Ag2 O3 93.82(19) 2_656 2_655
O4 Ag1 Ag2 O3 -86.18(19) . 2_655
O6 Ag1 Ag2 O3 -146.9(2) 3_766 2_655
O6 Ag1 Ag2 O3 33.1(2) 4_566 2_655
O4 Ag1 Ag2 O3 -86.18(19) 2_656 1_556
O4 Ag1 Ag2 O3 93.82(19) . 1_556
O6 Ag1 Ag2 O3 33.1(2) 3_766 1_556
O6 Ag1 Ag2 O3 -146.9(2) 4_566 1_556
S1 O2 Ag3 OW1 47.8(4) . .
S1 O2 Ag3 OW1 -105.0(3) . 2_754
S1 O2 Ag3 O2 100.4(3) . 2_754
S1 O1 Ag4 O1 63.5(2) . 2_755
S1 O1 Ag4 O3 -115.5(3) . 3_755
S1 O1 Ag4 O3 -121.0(6) . 4_656
